data_7213508
loop_
_publ_author_name
'Peggion, Cristina'
'Barazza, Alessandra'
'Formaggio, Fernando'
'Crisma, Marco'
'Toniolo, Claudio'
'Villa, Marzia'
'Tomasini, Claudia'
'Mayrhofer, Herbert'
'P\"ochlauer, Peter'
'Kaptein, Bernard'
'Broxterman, Quirinus B.'

_publ_section_title
;
 (\aMe)Hyv: chemo-enzymatic synthesis, and preparation and preferred
 conformation of model depsipeptidesElectronic supplementary information
 (ESI) available: analytical data. See
 http://www.rsc.org/suppdata/p2/b1/b107691b/
;
_journal_issue 3
_journal_name_full 'Journal of the Chemical Society, Perkin Transactions 2'
_journal_page_first 644
_journal_paper_doi 10.1039/b107691b
_journal_year 2002
_chemical_formula_sum 'C14 H25 N O5'
_chemical_formula_weight 287.35
_chemical_melting_point 330.0(10)
_chemical_name_common Ac-L-(\aMe)Hyv-L-Val-OMe
_chemical_name_systematic
; 
 ? 
;
_space_group_IT_number 4
_symmetry_cell_setting monoclinic
_symmetry_space_group_name_Hall 'P 2yb'
_symmetry_space_group_name_H-M 'P 1 21 1'
_atom_sites_solution_hydrogens geom
_atom_sites_solution_primary direct
_atom_sites_solution_secondary difmap
_audit_creation_method SHELXL-97
_cell_angle_alpha 90.00
_cell_angle_beta 105.59(8)
_cell_angle_gamma 90.00
_cell_formula_units_Z 6
_cell_length_a 11.287(3)
_cell_length_b 17.451(4)
_cell_length_c 13.315(3)
_cell_measurement_reflns_used 48
_cell_measurement_temperature 293(2)
_cell_measurement_theta_max 20
_cell_measurement_theta_min 12
_cell_volume 2526.2(14)
_computing_molecular_graphics 'ORTEP3 for Windows (Farrugia, 1997)'
_computing_structure_refinement 'SHELXL-97 (Sheldrick, 1997)'
_computing_structure_solution 'SHELXS-97 (Sheldrick, 1997)'
_diffrn_ambient_temperature 293(2)
_diffrn_measured_fraction_theta_full 0.998
_diffrn_measured_fraction_theta_max 0.998
_diffrn_measurement_device_type 'Philips PW1100 diffractometer'
_diffrn_measurement_method '\q-2\q scans'
_diffrn_radiation_monochromator graphite
_diffrn_radiation_source 'fine-focus sealed tube'
_diffrn_radiation_type CuK\a
_diffrn_radiation_wavelength 1.54178
_diffrn_reflns_av_R_equivalents 0.0680
_diffrn_reflns_av_sigmaI/netI 0.0154
_diffrn_reflns_limit_h_max 12
_diffrn_reflns_limit_h_min -12
_diffrn_reflns_limit_k_max 19
_diffrn_reflns_limit_k_min -1
_diffrn_reflns_limit_l_max 14
_diffrn_reflns_limit_l_min 0
_diffrn_reflns_number 4335
_diffrn_reflns_theta_full 60.02
_diffrn_reflns_theta_max 60.02
_diffrn_reflns_theta_min 3.45
_diffrn_standards_decay_% negligible
_diffrn_standards_interval_count 50
_diffrn_standards_number 3
_exptl_absorpt_coefficient_mu 0.705
_exptl_absorpt_correction_type 'not carried out'
_exptl_crystal_colour colourless
_exptl_crystal_density_diffrn 1.133
_exptl_crystal_density_method 'not measured'
_exptl_crystal_description prism
_exptl_crystal_F_000 936
_exptl_crystal_size_max 0.60
_exptl_crystal_size_mid 0.50
_exptl_crystal_size_min 0.40
_refine_diff_density_max 0.312
_refine_diff_density_min -0.223
_refine_diff_density_rms 0.049
_refine_ls_abs_structure_details 'Flack H D (1983), Acta Cryst. A39, 876-881'
_refine_ls_abs_structure_Flack -0.1(3)
_refine_ls_extinction_coef 0.0115(13)
_refine_ls_extinction_expression Fc^*^=kFc[1+0.001xFc^2^\l^3^/sin(2\q)]^-1/4^
_refine_ls_extinction_method SHELXL
_refine_ls_goodness_of_fit_ref 1.054
_refine_ls_hydrogen_treatment constr
_refine_ls_matrix_type fullcycle
_refine_ls_number_parameters 542
_refine_ls_number_reflns 4158
_refine_ls_number_restraints 19
_refine_ls_restrained_S_all 1.053
_refine_ls_R_factor_all 0.0676
_refine_ls_R_factor_gt 0.0641
_refine_ls_shift/su_max 0.249
_refine_ls_shift/su_mean 0.069
_refine_ls_structure_factor_coef Fsqd
_refine_ls_weighting_details 'calc w=1/[\s^2^(Fo^2^)+(0.1554P)^2^+0.0000P] where P=(Fo^2^+2Fc^2^)/3'
_refine_ls_weighting_scheme calc
_refine_ls_wR_factor_gt 0.1711
_refine_ls_wR_factor_ref 0.1760
_reflns_number_gt 3746
_reflns_number_total 4158
_reflns_threshold_expression >2sigma(I)
_cod_data_source_file b107691bsup1.cif
_cod_data_source_block ctf89b
_cod_depositor_comments
;
The following automatic conversions were performed:

'_chemical_melting_point' value '329-331' was changed to '330.0(10)'
- the average value was taken and precision was
estimated.

'_symmetry_cell_setting' value 'Monoclinic' changed to
'monoclinic' according to
/home/saulius/struct/CIF-dictionaries/cif_core.dic dictionary named
'cif_core.dic' version 2.4.2 from 2011-04-26.

Automatic conversion script
Id: cif_fix_values 1891 2012-01-12 08:04:46Z andrius 

The following automatic conversions were performed:

'_refine_ls_hydrogen_treatment' value 'constrained' was replaced with
the value 'constr' as specified in the replacement file
'src/cod-tools/trunk/data/replacement-values/replacement_values.lst'.

Automatic conversion script
Id: cif_fix_values 5376 2017-05-30 11:51:03Z andrius 
;
_cod_original_cell_volume 2526.2(11)
_cod_original_sg_symbol_H-M P2(1)
_cod_database_code 7213508

loop_
_symmetry_equiv_pos_as_xyz
'x, y, z'
'-x, y+1/2, -z'

loop_
_atom_site_label
_atom_site_type_symbol
_atom_site_fract_x
_atom_site_fract_y
_atom_site_fract_z
_atom_site_U_iso_or_equiv
_atom_site_adp_type
_atom_site_occupancy
_atom_site_symmetry_multiplicity
_atom_site_calc_flag
_atom_site_refinement_flags
C01A C 0.4752(5) -0.3587(3) 0.4430(4) 0.1048(15) Uani 1 1 d .
H01A H 0.4885 -0.3183 0.3983 0.157 Uiso 1 1 calc R
H01B H 0.5485 -0.3889 0.4657 0.157 Uiso 1 1 calc R
H01C H 0.4550 -0.3369 0.5025 0.157 Uiso 1 1 calc R
C0A C 0.3724(4) -0.4079(3) 0.3850(3) 0.0837(11) Uani 1 1 d .
O0A O 0.2880(4) -0.3878(2) 0.3142(3) 0.1134(11) Uani 1 1 d .
O01 O 0.3836(2) -0.47943(14) 0.42514(17) 0.0678(6) Uani 1 1 d .
C1A C 0.2845(3) -0.5341(2) 0.3847(2) 0.0642(8) Uani 1 1 d D
C1B1 C 0.3176(3) -0.6019(2) 0.4613(3) 0.0690(9) Uani 1 1 d D
H1B1 H 0.3250 -0.5810 0.5310 0.083 Uiso 1 1 calc R
C1G1 C 0.4427(4) -0.6375(3) 0.4639(4) 0.0939(12) Uani 1 1 d D
H1G1 H 0.4635 -0.6754 0.5182 0.141 Uiso 1 1 calc R
H1G2 H 0.5045 -0.5983 0.4773 0.141 Uiso 1 1 calc R
H1G3 H 0.4383 -0.6613 0.3980 0.141 Uiso 1 1 calc R
C1G2 C 0.2196(5) -0.6631(3) 0.4433(4) 0.0994(13) Uani 1 1 d D
H1G4 H 0.2108 -0.6863 0.3763 0.149 Uiso 1 1 calc R
H1G5 H 0.1428 -0.6405 0.4455 0.149 Uiso 1 1 calc R
H1G6 H 0.2429 -0.7015 0.4966 0.149 Uiso 1 1 calc R
C1B2 C 0.2778(4) -0.5562(3) 0.2726(3) 0.0810(10) Uani 1 1 d .
H1B2 H 0.2366 -0.5165 0.2264 0.122 Uiso 1 1 calc R
H1B3 H 0.2330 -0.6033 0.2555 0.122 Uiso 1 1 calc R
H1B4 H 0.3595 -0.5627 0.2652 0.122 Uiso 1 1 calc R
C1 C 0.1625(3) -0.4989(2) 0.3931(2) 0.0624(8) Uani 1 1 d .
O1 O 0.0673(2) -0.50899(18) 0.32479(16) 0.0783(7) Uani 1 1 d .
N2 N 0.1663(2) -0.46346(17) 0.48188(19) 0.0629(7) Uani 1 1 d .
H2 H 0.2356 -0.4605 0.5286 0.076 Uiso 1 1 calc R
C2A C 0.0589(3) -0.4295(2) 0.5035(2) 0.0710(9) Uani 1 1 d D
H2A H -0.0134 -0.4569 0.4616 0.085 Uiso 1 1 calc R
C2B C 0.0609(3) -0.4392(3) 0.6181(3) 0.0800(10) Uani 1 1 d D
H2B H 0.1345 -0.4137 0.6612 0.096 Uiso 1 1 calc R
C2G1 C -0.0516(4) -0.4025(4) 0.6401(3) 0.1015(15) Uani 1 1 d D
H2G1 H -0.1242 -0.4296 0.6030 0.152 Uiso 1 1 calc R
H2G2 H -0.0575 -0.3500 0.6178 0.152 Uiso 1 1 calc R
H2G3 H -0.0444 -0.4046 0.7136 0.152 Uiso 1 1 calc R
C2G2 C 0.0673(6) -0.5226(4) 0.6462(4) 0.1184(18) Uani 1 1 d D
H2G4 H 0.0710 -0.5280 0.7188 0.178 Uiso 1 1 calc R
H2G5 H 0.1394 -0.5449 0.6331 0.178 Uiso 1 1 calc R
H2G6 H -0.0046 -0.5483 0.6049 0.178 Uiso 1 1 calc R
C2 C 0.0457(4) -0.3469(3) 0.4710(3) 0.0885(12) Uani 1 1 d .
O2 O -0.0505(4) -0.3178(3) 0.4265(3) 0.1376(16) Uani 1 1 d .
OTA O 0.1508(4) -0.30944(19) 0.4994(3) 0.1137(11) Uani 1 1 d .
CTA C 0.1529(10) -0.2292(4) 0.4703(8) 0.171(3) Uani 1 1 d .
HTA1 H 0.1520 -0.2256 0.3982 0.256 Uiso 1 1 calc R
HTA2 H 0.2260 -0.2054 0.5125 0.256 Uiso 1 1 calc R
HTA3 H 0.0819 -0.2037 0.4810 0.256 Uiso 1 1 calc R
C01B C -0.0742(5) -0.7182(4) 0.2165(4) 0.1163(18) Uani 1 1 d .
H01D H -0.1179 -0.7609 0.2348 0.174 Uiso 1 1 calc R
H01E H -0.0219 -0.6960 0.2787 0.174 Uiso 1 1 calc R
H01F H -0.0250 -0.7355 0.1723 0.174 Uiso 1 1 calc R
C0B C -0.1628(4) -0.6603(3) 0.1609(3) 0.0900(12) Uani 1 1 d .
O0B O -0.2100(4) -0.6593(2) 0.0700(2) 0.1221(13) Uani 1 1 d .
O03 O -0.1866(2) -0.60834(15) 0.22720(18) 0.0742(6) Uani 1 1 d .
C3A C -0.2753(3) -0.5468(2) 0.1887(2) 0.0648(8) Uani 1 1 d D
C3B1 C -0.2592(3) -0.4934(2) 0.2830(3) 0.0753(10) Uani 1 1 d D
H3B1 H -0.1723 -0.4784 0.3041 0.090 Uiso 1 1 calc R
C3G1 C -0.3328(5) -0.4204(3) 0.2574(4) 0.1000(13) Uani 1 1 d D
H3G1 H -0.4189 -0.4320 0.2428 0.150 Uiso 1 1 calc R
H3G2 H -0.3164 -0.3967 0.1975 0.150 Uiso 1 1 calc R
H3G3 H -0.3099 -0.3860 0.3157 0.150 Uiso 1 1 calc R
C3G2 C -0.2850(5) -0.5334(4) 0.3764(3) 0.1103(16) Uani 1 1 d D
H3G4 H -0.2644 -0.4997 0.4355 0.165 Uiso 1 1 calc R
H3G5 H -0.2362 -0.5791 0.3919 0.165 Uiso 1 1 calc R
H3G6 H -0.3706 -0.5465 0.3606 0.165 Uiso 1 1 calc R
C3B2 C -0.4047(4) -0.5792(3) 0.1500(4) 0.0877(12) Uani 1 1 d .
H3B2 H -0.4093 -0.6119 0.0910 0.132 Uiso 1 1 calc R
H3B3 H -0.4625 -0.5379 0.1298 0.132 Uiso 1 1 calc R
H3B4 H -0.4241 -0.6083 0.2047 0.132 Uiso 1 1 calc R
C3 C -0.2385(3) -0.5028(2) 0.1012(2) 0.0632(8) Uani 1 1 d .
O3 O -0.3162(2) -0.48242(17) 0.02416(17) 0.0773(7) Uani 1 1 d .
N4 N -0.1202(2) -0.4852(2) 0.11987(19) 0.0689(8) Uani 1 1 d .
H4 H -0.0696 -0.5006 0.1768 0.083 Uiso 1 1 calc R
C4A C -0.0741(3) -0.4403(3) 0.0457(3) 0.0816(11) Uani 1 1 d D
H4A H -0.1452 -0.4143 -0.0003 0.098 Uiso 1 1 calc R
C4B C 0.0162(3) -0.3782(3) 0.0978(3) 0.0862(12) Uani 1 1 d D
H4B H 0.0909 -0.4024 0.1410 0.103 Uiso 1 1 calc R
C4G1 C 0.0503(5) -0.3276(4) 0.0161(5) 0.126(2) Uani 1 1 d D
H4G1 H 0.0764 -0.3593 -0.0329 0.188 Uiso 1 1 calc R
H4G2 H 0.1159 -0.2937 0.0498 0.188 Uiso 1 1 calc R
H4G3 H -0.0200 -0.2980 -0.0200 0.188 Uiso 1 1 calc R
C4G2 C -0.0394(6) -0.3274(4) 0.1668(6) 0.134(2) Uani 1 1 d D
H4G4 H -0.1143 -0.3048 0.1254 0.201 Uiso 1 1 calc R
H4G5 H 0.0178 -0.2876 0.1970 0.201 Uiso 1 1 calc R
H4G6 H -0.0568 -0.3578 0.2212 0.201 Uiso 1 1 calc R
C4 C -0.0193(4) -0.4889(4) -0.0217(3) 0.0945(14) Uani 1 1 d .
O4 O -0.0433(4) -0.4830(4) -0.1135(2) 0.1501(19) Uani 1 1 d .
OTB O 0.0576(4) -0.5381(3) 0.0331(3) 0.1222(13) Uani 1 1 d .
CTB C 0.1209(10) -0.5877(7) -0.0256(6) 0.184(4) Uani 1 1 d .
HTB1 H 0.0617 -0.6197 -0.0723 0.276 Uiso 1 1 calc R
HTB2 H 0.1797 -0.6193 0.0222 0.276 Uiso 1 1 calc R
HTB3 H 0.1624 -0.5566 -0.0649 0.276 Uiso 1 1 calc R
C01C C -0.6380(5) -0.3963(7) 0.0360(4) 0.154(3) Uani 1 1 d .
H01G H -0.7000 -0.3638 0.0505 0.231 Uiso 1 1 calc R
H01H H -0.5585 -0.3808 0.0780 0.231 Uiso 1 1 calc R
H01I H -0.6532 -0.4484 0.0520 0.231 Uiso 1 1 calc R
C0C C -0.6417(4) -0.3902(3) -0.0751(3) 0.0964(14) Uani 1 1 d .
O0C O -0.7264(3) -0.4084(3) -0.1458(2) 0.1170(13) Uani 1 1 d .
O05 O -0.5352(2) -0.36308(17) -0.0879(2) 0.0872(8) Uani 1 1 d .
C5A C -0.5212(3) -0.3576(2) -0.1921(3) 0.0802(10) Uani 1 1 d D
C5B1 C -0.3824(3) -0.3349(2) -0.1708(4) 0.0932(13) Uani 1 1 d D
H5B1 H -0.3362 -0.3740 -0.1232 0.112 Uiso 1 1 calc R
C5G1 C -0.3525(5) -0.2590(3) -0.1134(6) 0.137(2) Uani 1 1 d D
H5G1 H -0.3924 -0.2181 -0.1580 0.205 Uiso 1 1 calc R
H5G2 H -0.2651 -0.2510 -0.0943 0.205 Uiso 1 1 calc R
H5G3 H -0.3811 -0.2600 -0.0517 0.205 Uiso 1 1 calc R
C5G2 C -0.3384(5) -0.3399(4) -0.2678(5) 0.127(2) Uani 1 1 d D
H5G4 H -0.3872 -0.3067 -0.3204 0.190 Uiso 1 1 calc R
H5G5 H -0.3462 -0.3917 -0.2930 0.190 Uiso 1 1 calc R
H5G6 H -0.2537 -0.3245 -0.2520 0.190 Uiso 1 1 calc R
C5B2 C -0.6042(4) -0.2970(3) -0.2564(4) 0.1024(15) Uani 1 1 d .
H5B2 H -0.6874 -0.3154 -0.2764 0.154 Uiso 1 1 calc R
H5B3 H -0.5779 -0.2860 -0.3177 0.154 Uiso 1 1 calc R
H5B4 H -0.6000 -0.2512 -0.2157 0.154 Uiso 1 1 calc R
C5 C -0.5439(3) -0.4359(2) -0.2463(2) 0.0615(8) Uani 1 1 d .
O5 O -0.6016(2) -0.44181(17) -0.33631(18) 0.0837(8) Uani 1 1 d .
N6 N -0.4859(2) -0.49385(16) -0.1895(2) 0.0636(7) Uani 1 1 d .
H6 H -0.4401 -0.4847 -0.1278 0.076 Uiso 1 1 calc R
C6A C -0.4971(3) -0.5726(2) -0.2279(3) 0.0725(9) Uani 1 1 d D
H6A H -0.5211 -0.5715 -0.3043 0.087 Uiso 1 1 calc R
C6B C -0.3705(5) -0.6132(3) -0.1900(5) 0.1101(17) Uani 1 1 d D
H6B H -0.3387 -0.6056 -0.1146 0.132 Uiso 1 1 calc R
C6G1 C -0.2803(6) -0.5792(6) -0.2436(8) 0.171(4) Uani 1 1 d D
H6G1 H -0.3236 -0.5627 -0.3125 0.257 Uiso 1 1 calc R
H6G2 H -0.2204 -0.6171 -0.2482 0.257 Uiso 1 1 calc R
H6G3 H -0.2396 -0.5361 -0.2042 0.257 Uiso 1 1 calc R
C6G2 C -0.3843(9) -0.7002(4) -0.2126(8) 0.171(4) Uani 1 1 d D
H6G4 H -0.4338 -0.7082 -0.2826 0.256 Uiso 1 1 calc R
H6G5 H -0.4231 -0.7239 -0.1646 0.256 Uiso 1 1 calc R
H6G6 H -0.3045 -0.7225 -0.2046 0.256 Uiso 1 1 calc R
C6 C -0.5960(4) -0.6136(2) -0.1915(3) 0.0813(10) Uani 1 1 d .
O6 O -0.6116(4) -0.6099(3) -0.1090(3) 0.1227(13) Uani 1 1 d .
OTC O -0.6629(3) -0.65665(17) -0.2697(2) 0.0961(9) Uani 1 1 d .
CTC C -0.7580(6) -0.7027(4) -0.2418(5) 0.130(2) Uani 1 1 d .
HTC1 H -0.7205 -0.7354 -0.1841 0.195 Uiso 1 1 calc R
HTC2 H -0.7999 -0.7334 -0.3005 0.195 Uiso 1 1 calc R
HTC3 H -0.8160 -0.6693 -0.2226 0.195 Uiso 1 1 calc R

loop_
_atom_site_aniso_label
_atom_site_aniso_U_11
_atom_site_aniso_U_22
_atom_site_aniso_U_33
_atom_site_aniso_U_23
_atom_site_aniso_U_13
_atom_site_aniso_U_12
C01A 0.116(3) 0.076(3) 0.129(4) -0.012(3) 0.045(3) -0.028(3)
C0A 0.090(3) 0.071(3) 0.098(3) 0.005(2) 0.038(2) -0.005(2)
O0A 0.128(3) 0.082(2) 0.119(2) 0.031(2) 0.013(2) 0.001(2)
O01 0.0638(13) 0.0632(14) 0.0773(13) -0.0027(12) 0.0203(10) 0.0013(11)
C1A 0.0627(17) 0.065(2) 0.0628(16) -0.0033(15) 0.0124(14) 0.0011(16)
C1B1 0.0685(19) 0.0600(19) 0.075(2) 0.0004(17) 0.0138(15) 0.0051(16)
C1G1 0.088(3) 0.074(3) 0.117(3) 0.001(2) 0.025(2) 0.021(2)
C1G2 0.112(3) 0.071(3) 0.109(3) 0.000(2) 0.020(3) -0.010(2)
C1B2 0.081(2) 0.092(3) 0.073(2) -0.009(2) 0.0277(18) 0.009(2)
C1 0.0609(17) 0.070(2) 0.0542(16) 0.0059(15) 0.0110(13) 0.0022(15)
O1 0.0602(13) 0.105(2) 0.0611(12) -0.0103(13) 0.0009(10) 0.0058(13)
N2 0.0528(13) 0.0738(18) 0.0576(14) -0.0044(13) 0.0070(10) 0.0063(12)
C2A 0.0598(17) 0.083(2) 0.0643(17) -0.0083(18) 0.0070(14) 0.0112(18)
C2B 0.073(2) 0.096(3) 0.069(2) -0.007(2) 0.0155(16) 0.009(2)
C2G1 0.099(3) 0.122(4) 0.092(3) -0.018(3) 0.042(2) 0.006(3)
C2G2 0.145(4) 0.116(4) 0.108(3) 0.023(3) 0.058(3) 0.021(4)
C2 0.094(3) 0.097(3) 0.071(2) 0.004(2) 0.0170(19) 0.036(3)
O2 0.122(3) 0.149(4) 0.136(3) 0.042(3) 0.024(2) 0.075(3)
OTA 0.133(3) 0.0679(19) 0.130(2) 0.0081(18) 0.017(2) 0.0159(19)
CTA 0.209(8) 0.075(4) 0.229(9) 0.018(5) 0.059(7) 0.001(5)
C01B 0.117(4) 0.099(4) 0.118(4) 0.005(3) 0.007(3) 0.031(3)
C0B 0.097(3) 0.078(3) 0.085(2) -0.003(2) 0.007(2) 0.014(2)
O0B 0.151(3) 0.105(3) 0.090(2) -0.0207(19) -0.002(2) 0.036(2)
O03 0.0776(14) 0.0650(14) 0.0747(14) 0.0079(12) 0.0112(11) 0.0038(12)
C3A 0.0595(16) 0.063(2) 0.0688(18) 0.0017(15) 0.0117(14) -0.0011(15)
C3B1 0.0666(19) 0.088(3) 0.075(2) -0.007(2) 0.0249(16) -0.0102(19)
C3G1 0.108(3) 0.088(3) 0.111(3) -0.014(3) 0.041(3) 0.009(3)
C3G2 0.123(4) 0.128(4) 0.092(3) 0.000(3) 0.051(3) -0.012(4)
C3B2 0.072(2) 0.078(3) 0.107(3) 0.002(2) 0.014(2) -0.016(2)
C3 0.0581(18) 0.064(2) 0.0629(17) -0.0030(15) 0.0082(14) 0.0022(15)
O3 0.0655(13) 0.0821(17) 0.0719(13) 0.0058(13) -0.0025(11) -0.0037(13)
N4 0.0529(14) 0.093(2) 0.0564(13) 0.0107(15) 0.0077(11) 0.0034(14)
C4A 0.0649(19) 0.114(3) 0.0634(18) 0.017(2) 0.0133(15) -0.004(2)
C4B 0.070(2) 0.092(3) 0.100(3) 0.018(2) 0.030(2) 0.000(2)
C4G1 0.110(3) 0.111(4) 0.165(5) 0.045(4) 0.052(3) -0.005(3)
C4G2 0.153(5) 0.098(4) 0.171(5) -0.003(4) 0.080(4) 0.003(4)
C4 0.091(3) 0.134(4) 0.062(2) 0.000(3) 0.0274(19) -0.020(3)
O4 0.160(3) 0.220(6) 0.0765(19) 0.000(3) 0.042(2) -0.016(4)
OTB 0.146(3) 0.133(3) 0.0863(19) -0.007(2) 0.0291(19) 0.044(3)
CTB 0.212(9) 0.196(10) 0.150(6) -0.053(6) 0.058(6) 0.054(8)
C01C 0.114(4) 0.246(10) 0.103(3) -0.018(5) 0.029(3) 0.041(6)
C0C 0.076(2) 0.115(4) 0.094(3) -0.010(3) 0.018(2) 0.022(3)
O0C 0.0739(17) 0.166(4) 0.104(2) -0.018(2) 0.0119(16) -0.011(2)
O05 0.0770(16) 0.0792(18) 0.0945(17) -0.0198(14) 0.0043(13) 0.0128(14)
C5A 0.075(2) 0.056(2) 0.096(3) -0.0030(19) -0.0017(19) 0.0070(17)
C5B1 0.067(2) 0.061(2) 0.131(3) 0.005(2) -0.010(2) -0.0057(19)
C5G1 0.103(3) 0.075(3) 0.199(6) -0.011(4) -0.018(4) -0.014(3)
C5G2 0.093(3) 0.102(4) 0.187(6) 0.041(4) 0.041(3) -0.005(3)
C5B2 0.092(3) 0.070(3) 0.123(3) 0.002(2) -0.009(3) 0.017(2)
C5 0.0510(15) 0.0622(19) 0.0641(18) -0.0009(15) 0.0031(13) 0.0004(15)
O5 0.0821(15) 0.0876(19) 0.0671(14) -0.0007(13) -0.0049(12) 0.0076(15)
N6 0.0607(14) 0.0527(15) 0.0657(14) -0.0060(12) -0.0031(11) -0.0021(12)
C6A 0.075(2) 0.0545(18) 0.077(2) -0.0109(16) 0.0018(16) 0.0013(16)
C6B 0.102(3) 0.083(3) 0.124(4) -0.026(3) -0.007(3) 0.021(3)
C6G1 0.087(4) 0.163(8) 0.265(10) -0.039(7) 0.050(5) 0.012(4)
C6G2 0.175(7) 0.073(4) 0.224(8) -0.024(4) -0.018(6) 0.046(4)
C6 0.099(3) 0.055(2) 0.081(2) -0.0022(18) 0.008(2) -0.004(2)
O6 0.157(3) 0.119(3) 0.097(2) -0.010(2) 0.042(2) -0.046(3)
OTC 0.108(2) 0.0681(18) 0.0997(19) -0.0084(15) 0.0066(15) -0.0299(16)
CTC 0.133(4) 0.086(4) 0.163(5) -0.006(4) 0.023(4) -0.044(3)

loop_
_atom_type_symbol
_atom_type_description
_atom_type_scat_dispersion_real
_atom_type_scat_dispersion_imag
_atom_type_scat_source
C C 0.0181 0.0091 'International Tables Vol C Tables 4.2.6.8 and 6.1.1.4'
H H 0.0000 0.0000 'International Tables Vol C Tables 4.2.6.8 and 6.1.1.4'
N N 0.0311 0.0180 'International Tables Vol C Tables 4.2.6.8 and 6.1.1.4'
O O 0.0492 0.0322 'International Tables Vol C Tables 4.2.6.8 and 6.1.1.4'

loop_
_geom_angle_atom_site_label_1
_geom_angle_atom_site_label_2
_geom_angle_atom_site_label_3
_geom_angle
O0A C0A O01 123.6(4)
O0A C0A C01A 125.7(4)
O01 C0A C01A 110.6(4)
C0A O01 C1A 118.5(3)
O01 C1A C1B2 111.0(3)
O01 C1A C1 108.9(3)
C1B2 C1A C1 111.2(3)
O01 C1A C1B1 103.4(2)
C1B2 C1A C1B1 113.2(3)
C1 C1A C1B1 108.7(3)
C1G2 C1B1 C1G1 110.3(4)
C1G2 C1B1 C1A 113.6(3)
C1G1 C1B1 C1A 112.6(3)
O1 C1 N2 123.0(3)
O1 C1 C1A 120.9(3)
N2 C1 C1A 115.9(3)
C1 N2 C2A 122.7(3)
N2 C2A C2 111.1(3)
N2 C2A C2B 111.4(3)
C2 C2A C2B 111.6(3)
C2G2 C2B C2G1 110.3(4)
C2G2 C2B C2A 110.1(4)
C2G1 C2B C2A 110.9(3)
O2 C2 OTA 123.8(5)
O2 C2 C2A 123.7(5)
OTA C2 C2A 112.5(3)
C2 OTA CTA 118.6(6)
O0B C0B O03 123.2(4)
O0B C0B C01B 125.6(5)
O03 C0B C01B 111.2(4)
C0B O03 C3A 120.3(3)
O03 C3A C3B2 110.5(3)
O03 C3A C3B1 103.8(3)
C3B2 C3A C3B1 113.2(3)
O03 C3A C3 109.4(3)
C3B2 C3A C3 111.0(3)
C3B1 C3A C3 108.6(3)
C3G1 C3B1 C3G2 110.9(4)
C3G1 C3B1 C3A 113.0(3)
C3G2 C3B1 C3A 112.6(4)
O3 C3 N4 123.7(3)
O3 C3 C3A 120.4(3)
N4 C3 C3A 115.8(3)
C3 N4 C4A 121.4(3)
N4 C4A C4 112.6(4)
N4 C4A C4B 113.0(3)
C4 C4A C4B 110.2(3)
C4A C4B C4G2 110.8(4)
C4A C4B C4G1 110.7(4)
C4G2 C4B C4G1 108.4(5)
O4 C4 OTB 124.8(5)
O4 C4 C4A 124.0(5)
OTB C4 C4A 111.3(3)
C4 OTB CTB 116.0(5)
O0C C0C O05 123.3(4)
O0C C0C C01C 125.0(5)
O05 C0C C01C 111.6(4)
C0C O05 C5A 118.6(3)
O05 C5A C5B2 112.2(4)
O05 C5A C5 110.3(3)
C5B2 C5A C5 110.8(3)
O05 C5A C5B1 101.9(3)
C5B2 C5A C5B1 111.2(4)
C5 C5A C5B1 110.1(3)
C5G2 C5B1 C5G1 113.7(5)
C5G2 C5B1 C5A 112.0(4)
C5G1 C5B1 C5A 112.8(4)
O5 C5 N6 123.6(3)
O5 C5 C5A 121.5(3)
N6 C5 C5A 114.6(2)
C5 N6 C6A 122.4(3)
N6 C6A C6 109.6(3)
N6 C6A C6B 109.3(3)
C6 C6A C6B 111.9(4)
C6G1 C6B C6G2 109.8(7)
C6G1 C6B C6A 110.1(5)
C6G2 C6B C6A 110.4(5)
O6 C6 OTC 124.7(4)
O6 C6 C6A 126.2(4)
OTC C6 C6A 109.1(3)
C6 OTC CTC 114.1(4)

loop_
_geom_bond_atom_site_label_1
_geom_bond_atom_site_label_2
_geom_bond_distance
C01A C0A 1.483(7)
C0A O0A 1.199(5)
C0A O01 1.350(5)
O01 C1A 1.459(4)
C1A C1B2 1.524(5)
C1A C1 1.540(5)
C1A C1B1 1.540(5)
C1B1 C1G2 1.510(6)
C1B1 C1G1 1.534(5)
C1 O1 1.219(4)
C1 N2 1.324(4)
N2 C2A 1.446(4)
C2A C2 1.500(7)
C2A C2B 1.530(5)
C2B C2G2 1.500(8)
C2B C2G1 1.520(6)
C2 O2 1.202(5)
C2 OTA 1.318(6)
OTA CTA 1.454(9)
C01B C0B 1.474(7)
C0B O0B 1.184(5)
C0B O03 1.342(5)
O03 C3A 1.464(4)
C3A C3B2 1.522(5)
C3A C3B1 1.535(5)
C3A C3 1.542(5)
C3B1 C3G1 1.510(7)
C3B1 C3G2 1.520(6)
C3 O3 1.210(4)
C3 N4 1.326(4)
N4 C4A 1.461(5)
C4A C4 1.485(7)
C4A C4B 1.522(6)
C4B C4G2 1.528(8)
C4B C4G1 1.529(7)
C4 O4 1.184(5)
C4 OTB 1.297(6)
OTB CTB 1.473(9)
C01C C0C 1.473(6)
C0C O0C 1.191(5)
C0C O05 1.344(6)
O05 C5A 1.442(5)
C5A C5B2 1.517(6)
C5A C5 1.533(5)
C5A C5B1 1.566(6)
C5B1 C5G2 1.506(8)
C5B1 C5G1 1.522(7)
C5 O5 1.204(4)
C5 N6 1.326(4)
N6 C6A 1.459(5)
C6A C6 1.512(6)
C6A C6B 1.553(6)
C6B C6G1 1.514(10)
C6B C6G2 1.547(8)
C6 O6 1.160(5)
C6 OTC 1.340(5)
OTC CTC 1.466(7)

loop_
_geom_hbond_atom_site_label_D
_geom_hbond_atom_site_label_H
_geom_hbond_atom_site_label_A
_geom_hbond_distance_DH
_geom_hbond_distance_HA
_geom_hbond_distance_DA
_geom_hbond_angle_DHA
_geom_hbond_site_symmetry_A
N2 H2 O5 0.86 2.22 3.075(5) 170.9 1_656
N4 H4 O1 0.86 2.16 2.999(4) 165.7 .
N6 H6 O3 0.86 2.13 2.979(4) 169.9 .

loop_
_geom_torsion_atom_site_label_1
_geom_torsion_atom_site_label_2
_geom_torsion_atom_site_label_3
_geom_torsion_atom_site_label_4
_geom_torsion
_geom_torsion_publ_flag
O0A C0A O01 C1A -3.8(6) ?
C01A C0A O01 C1A 174.2(3) y
C0A O01 C1A C1B2 68.5(4) ?
C0A O01 C1A C1 -54.3(4) y
C0A O01 C1A C1B1 -169.7(3) ?
O01 C1A C1B1 C1G2 173.1(3) y
C1B2 C1A C1B1 C1G2 -66.6(4) ?
C1 C1A C1B1 C1G2 57.5(4) ?
O01 C1A C1B1 C1G1 -60.5(4) y
C1B2 C1A C1B1 C1G1 59.7(4) ?
C1 C1A C1B1 C1G1 -176.2(3) ?
O01 C1A C1 O1 141.7(3) ?
C1B2 C1A C1 O1 19.1(5) ?
C1B1 C1A C1 O1 -106.2(4) ?
O01 C1A C1 N2 -43.8(4) y
C1B2 C1A C1 N2 -166.5(3) ?
C1B1 C1A C1 N2 68.3(4) ?
O1 C1 N2 C2A -3.6(6) ?
C1A C1 N2 C2A -178.0(3) y
C1 N2 C2A C2 -91.5(4) y
C1 N2 C2A C2B 143.5(4) ?
N2 C2A C2B C2G2 -58.3(5) y
C2 C2A C2B C2G2 176.9(4) ?
N2 C2A C2B C2G1 179.3(4) y
C2 C2A C2B C2G1 54.6(5) ?
N2 C2A C2 O2 137.4(4) ?
C2B C2A C2 O2 -97.7(5) ?
N2 C2A C2 OTA -44.5(4) y
C2B C2A C2 OTA 80.4(4) ?
O2 C2 OTA CTA -3.8(8) ?
C2A C2 OTA CTA 178.1(6) y
O0B C0B O03 C3A 0.5(7) ?
C01B C0B O03 C3A -178.2(4) y
C0B O03 C3A C3B2 67.7(4) ?
C0B O03 C3A C3B1 -170.6(3) ?
C0B O03 C3A C3 -54.8(4) y
O03 C3A C3B1 C3G1 173.6(3) y
C3B2 C3A C3B1 C3G1 -66.6(4) ?
C3 C3A C3B1 C3G1 57.2(4) ?
O03 C3A C3B1 C3G2 -59.7(4) y
C3B2 C3A C3B1 C3G2 60.1(5) ?
C3 C3A C3B1 C3G2 -176.1(3) ?
O03 C3A C3 O3 139.2(3) ?
C3B2 C3A C3 O3 17.0(5) ?
C3B1 C3A C3 O3 -108.1(4) ?
O03 C3A C3 N4 -45.0(4) y
C3B2 C3A C3 N4 -167.2(3) ?
C3B1 C3A C3 N4 67.7(4) ?
O3 C3 N4 C4A -1.3(6) ?
C3A C3 N4 C4A -177.0(4) y
C3 N4 C4A C4 -98.5(4) y
C3 N4 C4A C4B 135.8(4) ?
N4 C4A C4B C4G2 -53.5(5) y
C4 C4A C4B C4G2 179.5(5) ?
N4 C4A C4B C4G1 -173.7(4) y
C4 C4A C4B C4G1 59.3(5) ?
N4 C4A C4 O4 131.3(5) ?
C4B C4A C4 O4 -101.5(6) ?
N4 C4A C4 OTB -48.7(5) y
C4B C4A C4 OTB 78.5(5) ?
O4 C4 OTB CTB 2.0(9) ?
C4A C4 OTB CTB -178.0(6) y
O0C C0C O05 C5A -1.7(7) ?
C01C C0C O05 C5A 176.5(5) y
C0C O05 C5A C5B2 68.2(5) ?
C0C O05 C5A C5 -55.9(4) y
C0C O05 C5A C5B1 -172.8(4) ?
O05 C5A C5B1 C5G2 169.4(4) y
C5B2 C5A C5B1 C5G2 -70.9(5) ?
C5 C5A C5B1 C5G2 52.3(5) ?
O05 C5A C5B1 C5G1 -60.9(5) y
C5B2 C5A C5B1 C5G1 58.9(6) ?
C5 C5A C5B1 C5G1 -177.9(5) ?
O05 C5A C5 O5 138.7(3) y
C5B2 C5A C5 O5 13.8(6) ?
C5B1 C5A C5 O5 -109.6(4) ?
O05 C5A C5 N6 -47.3(4) y
C5B2 C5A C5 N6 -172.1(4) ?
C5B1 C5A C5 N6 64.4(4) ?
O5 C5 N6 C6A -6.4(5) ?
C5A C5 N6 C6A 179.7(3) y
C5 N6 C6A C6 -95.1(4) y
C5 N6 C6A C6B 141.8(4) ?
N6 C6A C6B C6G1 -68.6(6) y
C6 C6A C6B C6G1 169.8(5) ?
N6 C6A C6B C6G2 170.0(6) y
C6 C6A C6B C6G2 48.4(7) ?
N6 C6A C6 O6 -42.5(6) ?
C6B C6A C6 O6 79.0(6) ?
N6 C6A C6 OTC 138.6(3) y
C6B C6A C6 OTC -100.0(4) ?
O6 C6 OTC CTC -2.2(7) ?
C6A C6 OTC CTC 176.8(4) y
